data_7711508
loop_
_publ_author_name
'Douib, Haiet'
'Flores Gonzalez, Jessica'
'Speed, Saskia'
'Montigaud, Vincent'
'Lefeuvre, Bertrand'
'Dorcet, Vincent'
'Riob\'e, Fran\,cois'
'Maury, Olivier'
'Gouasmia, Abdelkrim'
'Le Guennic, Boris'
'Cador, Olivier'
'Pointillart, Fabrice'

_publ_section_title
;
 Modulation of the magnetic and photophysical properties in 3d--4f and
 4f--4f&#x2032; heterobimetallic complexes involving a
 tetrathiafulvalene-based ligand
;
_journal_name_full 'Dalton Transactions'
_journal_paper_doi 10.1039/D2DT02375J
_journal_year 2022
_chemical_compound_source 'synthesis as described'
_chemical_formula_moiety 'C64 H36 F36 N8 O12 Pr S6 Yb'
_chemical_formula_sum 'C64 H36 F36 N8 O12 Pr S6 Yb'
_chemical_formula_weight 2299.32
_space_group_crystal_system monoclinic
_space_group_IT_number 14
_space_group_name_Hall '-P 2yn'
_space_group_name_H-M_alt 'P 1 21/n 1'
_atom_sites_solution_hydrogens geom
_audit_update_record
;
2018-08-31 deposited with the CCDC.	2022-10-14 downloaded from the CCDC.
;
_cell_angle_alpha 90
_cell_angle_beta 100.768(7)
_cell_angle_gamma 90
_cell_formula_units_Z 4
_cell_length_a 22.487(5)
_cell_length_b 12.711(2)
_cell_length_c 33.458(7)
_cell_measurement_reflns_used 9964
_cell_measurement_temperature 150
_cell_measurement_theta_max 22.97
_cell_measurement_theta_min 2.44
_cell_measurement_wavelength 0.71073
_cell_volume 9395(3)
_computing_cell_refinement 'APEX3 (Bruker, 2015); SAINT (Bruker, 2014)'
_computing_data_collection 'SAINT (Bruker, 2014)'
_computing_data_reduction 'SAINT (Bruker, 2014)'
_computing_molecular_graphics 'SXGRAPH (Farrugia, 1999), Mercury (CSD, 2014)'
_computing_publication_material 'CRYSCALC (T. Roisnel, local program, 2016)'
_computing_structure_refinement 'SHELXL-2014/7 (Sheldrick, 2014)'
_computing_structure_solution 'SHELXT (Sheldrick, 2015)'
_diffrn_ambient_temperature 150
_diffrn_detector '(CMOS) PHOTON 100'
_diffrn_measured_fraction_theta_full 0.989
_diffrn_measured_fraction_theta_max 0.924
_diffrn_measurement_device_type 'D8 VENTURE Bruker AXS'
_diffrn_measurement_method 'rotation images'
_diffrn_radiation_monochromator 'multilayer monochromator'
_diffrn_radiation_probe x-ray
_diffrn_radiation_source 'Incoatec microfocus sealed tube'
_diffrn_radiation_type MoK\a
_diffrn_radiation_wavelength 0.71073
_diffrn_reflns_av_R_equivalents 0.1049
_diffrn_reflns_av_unetI/netI 0.1549
_diffrn_reflns_limit_h_max 28
_diffrn_reflns_limit_h_min -28
_diffrn_reflns_limit_k_max 16
_diffrn_reflns_limit_k_min -16
_diffrn_reflns_limit_l_max 41
_diffrn_reflns_limit_l_min -40
_diffrn_reflns_number 69279
_diffrn_reflns_theta_full 25.242
_diffrn_reflns_theta_max 27.516
_diffrn_reflns_theta_min 2.127
_exptl_absorpt_coefficient_mu 1.761
_exptl_absorpt_correction_T_max 0.900
_exptl_absorpt_correction_T_min 0.638
_exptl_absorpt_correction_type multi-scan
_exptl_absorpt_process_details
;
  [Sheldrick, G.M. (2014). SADABS Bruker AXS Inc., Madison, Wisconsin, USA]
;
_exptl_crystal_colour red
_exptl_crystal_density_diffrn 1.626
_exptl_crystal_description prism
_exptl_crystal_F_000 4484
_exptl_crystal_size_max 0.510
_exptl_crystal_size_mid 0.280
_exptl_crystal_size_min 0.060
_refine_diff_density_max 7.716
_refine_diff_density_min -5.970
_refine_diff_density_rms 0.412
_refine_ls_extinction_method none
_refine_ls_goodness_of_fit_ref 1.911
_refine_ls_hydrogen_treatment constr
_refine_ls_matrix_type full
_refine_ls_number_parameters 566
_refine_ls_number_reflns 20218
_refine_ls_number_restraints 40
_refine_ls_restrained_S_all 1.910
_refine_ls_R_factor_all 0.2539
_refine_ls_R_factor_gt 0.2085
_refine_ls_shift/su_max 0.015
_refine_ls_shift/su_mean 0.001
_refine_ls_structure_factor_coef Fsqd
_refine_ls_weighting_details 'w=1/[\s^2^(Fo^2^)+(0.2000P)^2^] where P=(Fo^2^+2Fc^2^)/3'
_refine_ls_weighting_scheme calc
_refine_ls_wR_factor_gt 0.5164
_refine_ls_wR_factor_ref 0.5314
_reflns_number_gt 12433
_reflns_number_total 20218
_reflns_threshold_expression >2sigma(I)
_cod_data_source_file d2dt02375j2.cif
_cod_data_source_block HD61
_cod_original_sg_symbol_H-M 'P 21/n'
_cod_database_code 7711508

loop_
_space_group_symop_operation_xyz
'x, y, z'
'-x+1/2, y+1/2, -z+1/2'
'-x, -y, -z'
'x-1/2, -y-1/2, z-1/2'

loop_
_atom_site_label
_atom_site_type_symbol
_atom_site_fract_x
_atom_site_fract_y
_atom_site_fract_z
_atom_site_U_iso_or_equiv
_atom_site_adp_type
_atom_site_occupancy
_atom_site_site_symmetry_order
_atom_site_calc_flag
_atom_site_refinement_flags_posn
_atom_site_refinement_flags_adp
_atom_site_refinement_flags_occupancy
_atom_site_disorder_assembly
_atom_site_disorder_group
Pr1 Pr 0.12545(7) 0.57615(11) 0.12811(4) 0.0367(4) Uani 1 1 d . . . . .
Yb1 Yb 0.59744(5) 0.37159(8) 0.13990(4) 0.0376(4) Uani 1 1 d . . . . .
C1 C 0.4680(19) 1.138(3) -0.2140(14) 0.089(5) Uani 1 1 d . . . . .
H1A H 0.4866 1.0932 -0.2311 0.133 Uiso 1 1 calc R U . . .
H1B H 0.4276 1.1140 -0.2137 0.133 Uiso 1 1 calc R U . . .
H1C H 0.4664 1.2089 -0.2244 0.133 Uiso 1 1 calc R U . . .
C2 C 0.5013(19) 1.137(3) -0.1752(14) 0.089(5) Uani 1 1 d . . . . .
H2A H 0.5421 1.1581 -0.1770 0.107 Uiso 1 1 calc R U . . .
H2B H 0.5037 1.0640 -0.1663 0.107 Uiso 1 1 calc R U . . .
C3 C 0.4827(18) 1.201(3) -0.1412(14) 0.089(5) Uani 1 1 d . . . . .
H3A H 0.4535 1.1615 -0.1293 0.107 Uiso 1 1 calc R U . . .
H3B H 0.4633 1.2655 -0.1525 0.107 Uiso 1 1 calc R U . . .
C4 C 0.5671(10) 1.1204(14) -0.0736(7) 0.0258(13) Uani 1 1 d . . . . .
C5 C 0.6222(10) 1.1093(14) -0.0509(7) 0.0258(13) Uani 1 1 d . . . . .
C6 C 0.7419(19) 1.127(3) -0.0490(14) 0.089(5) Uani 1 1 d . . . . .
H6A H 0.7458 1.0722 -0.0285 0.107 Uiso 1 1 calc R U . . .
H6B H 0.7782 1.1699 -0.0442 0.107 Uiso 1 1 calc R U . . .
C7 C 0.7303(16) 1.073(3) -0.0975(13) 0.089(5) Uani 1 1 d D . . . .
H7A H 0.7071 1.0084 -0.0971 0.107 Uiso 1 1 calc R U . . .
H7B H 0.7057 1.1210 -0.1160 0.107 Uiso 1 1 calc R U . . .
C8 C 0.7851(16) 1.047(3) -0.1145(13) 0.089(5) Uani 1 1 d D . . . .
H8A H 0.7731 1.0178 -0.1413 0.133 Uiso 1 1 calc R U . . .
H8B H 0.8081 1.1102 -0.1161 0.133 Uiso 1 1 calc R U . . .
H8C H 0.8095 0.9972 -0.0972 0.133 Uiso 1 1 calc R U . . .
C9 C 0.5585(10) 0.9511(14) -0.0317(7) 0.0258(13) Uani 1 1 d . . . . .
C10 C 0.5437(10) 0.8578(14) -0.0168(7) 0.0258(13) Uani 1 1 d . . . . .
C11 C 0.4850(10) 0.6989(14) 0.0050(7) 0.0258(13) Uani 1 1 d . . . . .
C12 C 0.5463(10) 0.6917(14) 0.0264(7) 0.0258(13) Uani 1 1 d . . . . .
C13 C 0.5609(10) 0.6071(14) 0.0557(7) 0.0258(13) Uani 1 1 d . . . . .
H13 H 0.5990 0.6020 0.0721 0.031 Uiso 1 1 calc R U . . .
C14 C 0.5172(10) 0.5359(14) 0.0582(7) 0.0258(13) Uani 1 1 d . . . . .
C15 C 0.4563(10) 0.5488(14) 0.0363(7) 0.0258(13) Uani 1 1 d . . . . .
C16 C 0.4408(10) 0.6266(14) 0.0109(7) 0.0258(13) Uani 1 1 d . . . . .
H16 H 0.4011 0.6336 -0.0029 0.031 Uiso 1 1 calc R U . . .
C17 C 0.4660(10) 0.4130(14) 0.0826(7) 0.0258(13) Uani 1 1 d . . . . .
C18 C 0.4481(10) 0.3172(14) 0.1005(7) 0.0258(13) Uani 1 1 d . . . . .
C19 C 0.3928(10) 0.2821(14) 0.1030(7) 0.0258(13) Uani 1 1 d . . . . .
H19 H 0.3592 0.3216 0.0913 0.031 Uiso 1 1 calc R U . . .
C20 C 0.3842(10) 0.1909(14) 0.1221(7) 0.0258(13) Uani 1 1 d . . . . .
H20 H 0.3458 0.1638 0.1218 0.031 Uiso 1 1 calc R U . . .
C21 C 0.4341(10) 0.1417(14) 0.1413(7) 0.0258(13) Uani 1 1 d . . . . .
H21 H 0.4303 0.0773 0.1538 0.031 Uiso 1 1 calc R U . . .
C22 C 0.4924(10) 0.1850(14) 0.1432(7) 0.0258(13) Uani 1 1 d . . . . .
H22 H 0.5256 0.1532 0.1594 0.031 Uiso 1 1 calc R U . . .
C23 C 0.3666(9) 0.4399(16) 0.0309(8) 0.036(6) Uani 1 1 d D . . . .
H23A H 0.3631 0.3638 0.0308 0.043 Uiso 1 1 calc R U . . .
H23B H 0.3615 0.4631 0.0028 0.043 Uiso 1 1 calc R U . . .
C24 C 0.3136(12) 0.490(2) 0.0514(8) 0.0411(19) Uani 1 1 d . . . . .
C25 C 0.2542(12) 0.450(2) 0.0365(8) 0.0411(19) Uani 1 1 d . . . . .
H25 H 0.2452 0.4052 0.0144 0.049 Uiso 1 1 calc R U . . .
C26 C 0.2120(12) 0.485(2) 0.0578(8) 0.0411(19) Uani 1 1 d . . . . .
C27 C 0.1252(12) 0.407(2) 0.0049(8) 0.0411(19) Uani 1 1 d . . . . .
H27 H 0.1464 0.3794 -0.0139 0.049 Uiso 1 1 calc R U . . .
C28 C 0.0614(12) 0.405(2) 0.0026(8) 0.0411(19) Uani 1 1 d . . . . .
H28 H 0.0313 0.3895 -0.0197 0.049 Uiso 1 1 calc R U . . .
C29 C 0.0557(13) 0.429(2) 0.0407(8) 0.0411(19) Uani 1 1 d . . . . .
H29 H 0.0189 0.4247 0.0494 0.049 Uiso 1 1 calc R U . . .
C30 C 0.3238(13) 0.554(2) 0.0856(8) 0.0411(19) Uani 1 1 d . . . . .
H30 H 0.3621 0.5774 0.0975 0.049 Uiso 1 1 calc R U . . .
C31 C 0.2711(12) 0.579(2) 0.1010(8) 0.0411(19) Uani 1 1 d . . . . .
C32 C 0.3318(13) 0.6942(19) 0.1559(8) 0.0411(19) Uani 1 1 d . . . . .
H32 H 0.3706 0.6991 0.1501 0.049 Uiso 1 1 calc R U . . .
C33 C 0.3026(12) 0.738(2) 0.1896(8) 0.0411(19) Uani 1 1 d . . . . .
H33 H 0.3245 0.7671 0.2134 0.049 Uiso 1 1 calc R U . . .
C34 C 0.2493(12) 0.732(2) 0.1825(8) 0.0411(19) Uani 1 1 d . . . . .
H34 H 0.2242 0.7671 0.1973 0.049 Uiso 1 1 calc R U . . .
C35 C 0.6950(13) 0.7023(19) 0.1516(9) 0.043(2) Uani 1 1 d . . . . .
C36 C 0.6871(12) 0.5869(19) 0.1598(9) 0.043(2) Uani 1 1 d . . . . .
C37 C 0.7376(12) 0.5319(19) 0.1805(9) 0.043(2) Uani 1 1 d . . . . .
H37 H 0.7712 0.5708 0.1926 0.052 Uiso 1 1 calc R U . . .
C38 C 0.7408(12) 0.4174(19) 0.1842(9) 0.043(2) Uani 1 1 d . . . . .
C39 C 0.7981(13) 0.359(2) 0.2061(9) 0.043(2) Uani 1 1 d . . . . .
C40 C 0.7416(13) 0.367(2) 0.0618(9) 0.043(2) Uani 1 1 d . . . . .
C41 C 0.6967(12) 0.3074(19) 0.0816(9) 0.043(2) Uani 1 1 d . . . . .
C42 C 0.6997(12) 0.2017(19) 0.0921(9) 0.043(2) Uani 1 1 d . . . . .
H42 H 0.7273 0.1609 0.0815 0.052 Uiso 1 1 calc R U . . .
C43 C 0.6712(12) 0.1584(19) 0.1127(9) 0.043(2) Uani 1 1 d . . . . .
C44 C 0.6729(13) 0.037(2) 0.1232(9) 0.043(2) Uani 1 1 d . . . . .
O1 O 0.6363(8) 0.5430(12) 0.1437(6) 0.0404(18) Uani 1 1 d . . . . .
O2 O 0.6931(8) 0.3575(12) 0.1742(6) 0.0404(18) Uani 1 1 d . . . . .
O3 O 0.6533(8) 0.3748(12) 0.0912(6) 0.0404(18) Uani 1 1 d . . . . .
O4 O 0.6232(8) 0.1943(12) 0.1261(6) 0.0404(18) Uani 1 1 d . . . . .
F1 F 0.6653(17) 0.730(2) 0.1164(14) 0.189(9) Uani 1 1 d . . . . .
F2 F 0.6594(17) 0.738(2) 0.1849(14) 0.189(9) Uani 1 1 d . . . . .
F3 F 0.7474(17) 0.739(2) 0.1597(13) 0.189(9) Uani 1 1 d . . . . .
F4 F 0.8292(17) 0.312(2) 0.1710(15) 0.189(9) Uani 1 1 d . . . . .
F5 F 0.7961(17) 0.289(2) 0.2209(15) 0.189(9) Uani 1 1 d . . . . .
F6 F 0.8404(17) 0.427(2) 0.2200(14) 0.189(9) Uani 1 1 d . . . . .
F7 F 0.7267(16) 0.403(2) 0.0322(16) 0.173(7) Uani 1 1 d . . . . .
F8 F 0.7790(15) 0.287(2) 0.0537(15) 0.173(7) Uani 1 1 d . . . . .
F9 F 0.7840(16) 0.410(2) 0.0868(16) 0.173(7) Uani 1 1 d . . . . .
F10 F 0.7169(15) 0.010(2) 0.1072(15) 0.173(7) Uani 1 1 d . . . . .
F11 F 0.6332(16) -0.009(2) 0.1129(16) 0.173(7) Uani 1 1 d . . . . .
F12 F 0.6889(16) 0.026(2) 0.1675(16) 0.173(7) Uani 1 1 d . . . . .
S1 S 0.5452(3) 1.2330(4) -0.1028(2) 0.0422(16) Uani 1 1 d . . . . .
S2 S 0.6787(4) 1.2022(5) -0.0484(3) 0.055(2) Uani 1 1 d . . . . .
S3 S 0.6330(3) 1.0012(4) -0.0171(2) 0.0335(14) Uani 1 1 d . . . . .
S4 S 0.5095(3) 1.0294(4) -0.06640(19) 0.0290(13) Uani 1 1 d . . . . .
S5 S 0.4702(2) 0.8052(4) -0.02828(16) 0.0215(11) Uani 1 1 d . . . . .
S6 S 0.5954(3) 0.7879(4) 0.01919(19) 0.0286(13) Uani 1 1 d . . . . .
N1 N 0.5188(9) 0.4519(14) 0.0863(6) 0.0298(16) Uani 1 1 d . . . . .
N2 N 0.5002(9) 0.2686(14) 0.1227(6) 0.0298(16) Uani 1 1 d . . . . .
N3 N 0.4245(8) 0.4682(14) 0.0513(6) 0.0298(16) Uani 1 1 d D . . . .
N4 N 0.1076(9) 0.4623(14) 0.0660(6) 0.0298(16) Uani 1 1 d . . . . .
N5 N 0.1492(9) 0.4586(14) 0.0399(6) 0.0298(16) Uani 1 1 d . . . . .
N6 N 0.2184(9) 0.5500(14) 0.0878(6) 0.0298(16) Uani 1 1 d . . . . .
N7 N 0.2781(9) 0.6429(14) 0.1364(6) 0.0298(16) Uani 1 1 d . . . . .
N8 N 0.2290(8) 0.6701(15) 0.1508(6) 0.0298(16) Uani 1 1 d . . . . .
O9 O 0.0772(8) 0.4094(15) 0.1483(6) 0.053(2) Uani 1 1 d D . . A 1
O10 O 0.0169(8) 0.5916(14) 0.1152(6) 0.053(2) Uani 1 1 d D . . A 1
F25 F -0.0268(14) 0.286(2) 0.1919(12) 0.180(11) Uani 1 1 d D . . A 1
F26 F 0.0380(16) 0.220(2) 0.1611(11) 0.180(11) Uani 1 1 d D . . A 1
F27 F 0.0724(13) 0.299(2) 0.2176(9) 0.180(11) Uani 1 1 d D . . A 1
C55 C 0.0240(14) 0.298(2) 0.1829(9) 0.065(3) Uani 1 1 d D . . A 1
C56 C 0.0312(13) 0.400(2) 0.1602(9) 0.065(3) Uani 1 1 d D . . A 1
C57 C -0.0249(14) 0.458(2) 0.1532(9) 0.065(3) Uani 1 1 d D . . A 1
H57 H -0.0588 0.4391 0.1638 0.078 Uiso 1 1 calc R U . A 1
C58 C -0.0221(13) 0.549(2) 0.1279(9) 0.065(3) Uani 1 1 d D . . A 1
C59 C -0.0792(13) 0.616(2) 0.1214(9) 0.065(3) Uani 1 1 d D . . A 1
F28 F -0.1231(11) 0.584(3) 0.1418(9) 0.209(14) Uani 1 1 d D . . A 1
F29 F -0.0743(11) 0.712(3) 0.1303(10) 0.209(14) Uani 1 1 d D . . A 1
F30 F -0.1055(11) 0.613(4) 0.0854(8) 0.209(14) Uani 1 1 d D . . A 1
O7 O 0.2030(8) 0.4499(15) 0.1629(6) 0.053(2) Uani 1 1 d D . . B 2
O8 O 0.1289(8) 0.5766(15) 0.2016(6) 0.053(2) Uani 1 1 d D . . B 2
F19 F 0.2472(11) 0.2527(12) 0.2007(9) 0.122(11) Uani 1 1 d D . . B 2
F20 F 0.3061(12) 0.3515(19) 0.2393(6) 0.103(8) Uani 1 1 d D . . B 2
F21 F 0.3100(9) 0.3599(16) 0.1760(7) 0.086(7) Uani 1 1 d D . . B 2
C50 C 0.2709(13) 0.343(2) 0.2047(8) 0.065(3) Uani 1 1 d D . . B 2
C51 C 0.2252(14) 0.433(2) 0.1973(8) 0.065(3) Uani 1 1 d D . . B 2
C52 C 0.2095(14) 0.465(2) 0.2354(8) 0.065(3) Uani 1 1 d D . . B 2
H52 H 0.2306 0.4443 0.2607 0.078 Uiso 1 1 calc R U . B 2
C53 C 0.1573(14) 0.534(2) 0.2299(8) 0.065(3) Uani 1 1 d D . . B 2
C54 C 0.1353(14) 0.559(2) 0.2688(8) 0.065(3) Uani 1 1 d D . . B 2
F22 F 0.1185(11) 0.6605(15) 0.2736(6) 0.091(4) Uani 1 1 d D . . B 2
F23 F 0.1730(12) 0.5499(16) 0.3015(7) 0.091(4) Uani 1 1 d D . . B 2
F24 F 0.0904(11) 0.5078(16) 0.2737(6) 0.091(4) Uani 1 1 d D . . B 2
O5 O 0.5305(8) 0.4660(12) 0.1728(6) 0.0404(18) Uani 1 1 d . . . . .
O6 O 0.5972(8) 0.2841(12) 0.1997(6) 0.0404(18) Uani 1 1 d . . . . .
F13 F 0.4655(13) 0.6127(19) 0.2028(10) 0.120(6) Uani 1 1 d . . . . .
F14 F 0.4095(13) 0.4992(19) 0.1708(10) 0.120(6) Uani 1 1 d . . . . .
F15 F 0.4213(13) 0.4931(18) 0.2325(10) 0.120(6) Uani 1 1 d . . . . .
C45 C 0.4582(15) 0.512(3) 0.2065(9) 0.055(4) Uani 1 1 d . . . . .
C46 C 0.5060(15) 0.439(3) 0.2041(8) 0.055(4) Uani 1 1 d . . . . .
C47 C 0.5118(15) 0.355(2) 0.2288(8) 0.055(4) Uani 1 1 d . . . . .
H47 H 0.4847 0.3377 0.2456 0.066 Uiso 1 1 calc R U . . .
C48 C 0.5660(15) 0.292(3) 0.2261(8) 0.055(4) Uani 1 1 d . . . . .
C49 C 0.5812(16) 0.198(3) 0.2561(9) 0.055(4) Uani 1 1 d . . . . .
F16 F 0.5425(19) 0.189(2) 0.2824(11) 0.154(8) Uani 1 1 d . . . . .
F17 F 0.5776(19) 0.104(2) 0.2402(10) 0.154(8) Uani 1 1 d . . . . .
F18 F 0.6338(19) 0.207(2) 0.2797(10) 0.154(8) Uani 1 1 d . . . . .
O11 O 0.1081(8) 0.6926(14) 0.0684(6) 0.053(2) Uani 1 1 d D . . . .
O12 O 0.1047(9) 0.7471(16) 0.1469(6) 0.053(2) Uani 1 1 d . . . . .
F31 F 0.023(2) 0.876(3) 0.0111(14) 0.198(9) Uani 1 1 d . . . . .
F32 F 0.063(2) 0.732(3) -0.0060(13) 0.198(9) Uani 1 1 d . . . . .
F33 F 0.112(3) 0.880(3) 0.0060(14) 0.198(9) Uani 1 1 d . . . . .
C60 C 0.0821(17) 0.809(2) 0.0156(7) 0.079(5) Uani 1 1 d D . . . .
C61 C 0.0860(16) 0.793(3) 0.0605(7) 0.079(5) Uani 1 1 d D . . . .
C62 C 0.0740(14) 0.858(3) 0.0901(9) 0.079(5) Uani 1 1 d D . . . .
H62 H 0.0599 0.9261 0.0838 0.095 Uiso 1 1 calc R U . . .
C63 C 0.0822(17) 0.827(3) 0.1250(12) 0.079(5) Uani 1 1 d . . . . .
C64 C 0.0683(19) 0.913(3) 0.1566(13) 0.079(5) Uani 1 1 d . . . . .
F34 F 0.051(2) 1.011(3) 0.1422(14) 0.198(9) Uani 1 1 d . . . . .
F35 F 0.037(3) 0.892(3) 0.1810(14) 0.198(9) Uani 1 1 d . . . . .
F36 F 0.118(3) 0.957(3) 0.1769(14) 0.198(9) Uani 1 1 d . . . . .

loop_
_atom_site_aniso_label
_atom_site_aniso_U_11
_atom_site_aniso_U_22
_atom_site_aniso_U_33
_atom_site_aniso_U_23
_atom_site_aniso_U_13
_atom_site_aniso_U_12
Pr1 0.0323(8) 0.0443(8) 0.0389(9) -0.0042(6) 0.0202(6) 0.0036(6)
Yb1 0.0388(7) 0.0285(5) 0.0447(7) 0.0200(5) 0.0056(5) 0.0090(5)
C1 0.068(11) 0.087(11) 0.105(14) -0.008(10) 0.000(9) -0.008(9)
C2 0.068(11) 0.087(11) 0.105(14) -0.008(10) 0.000(9) -0.008(9)
C3 0.068(11) 0.087(11) 0.105(14) -0.008(10) 0.000(9) -0.008(9)
C4 0.026(3) 0.012(2) 0.044(4) 0.013(2) 0.018(3) 0.003(2)
C5 0.026(3) 0.012(2) 0.044(4) 0.013(2) 0.018(3) 0.003(2)
C6 0.068(11) 0.087(11) 0.105(14) -0.008(10) 0.000(9) -0.008(9)
C7 0.068(11) 0.087(11) 0.105(14) -0.008(10) 0.000(9) -0.008(9)
C8 0.068(11) 0.087(11) 0.105(14) -0.008(10) 0.000(9) -0.008(9)
C9 0.026(3) 0.012(2) 0.044(4) 0.013(2) 0.018(3) 0.003(2)
C10 0.026(3) 0.012(2) 0.044(4) 0.013(2) 0.018(3) 0.003(2)
C11 0.026(3) 0.012(2) 0.044(4) 0.013(2) 0.018(3) 0.003(2)
C12 0.026(3) 0.012(2) 0.044(4) 0.013(2) 0.018(3) 0.003(2)
C13 0.026(3) 0.012(2) 0.044(4) 0.013(2) 0.018(3) 0.003(2)
C14 0.026(3) 0.012(2) 0.044(4) 0.013(2) 0.018(3) 0.003(2)
C15 0.026(3) 0.012(2) 0.044(4) 0.013(2) 0.018(3) 0.003(2)
C16 0.026(3) 0.012(2) 0.044(4) 0.013(2) 0.018(3) 0.003(2)
C17 0.026(3) 0.012(2) 0.044(4) 0.013(2) 0.018(3) 0.003(2)
C18 0.026(3) 0.012(2) 0.044(4) 0.013(2) 0.018(3) 0.003(2)
C19 0.026(3) 0.012(2) 0.044(4) 0.013(2) 0.018(3) 0.003(2)
C20 0.026(3) 0.012(2) 0.044(4) 0.013(2) 0.018(3) 0.003(2)
C21 0.026(3) 0.012(2) 0.044(4) 0.013(2) 0.018(3) 0.003(2)
C22 0.026(3) 0.012(2) 0.044(4) 0.013(2) 0.018(3) 0.003(2)
C23 0.028(14) 0.021(10) 0.055(17) 0.019(10) 0.003(12) 0.007(9)
C24 0.039(5) 0.043(4) 0.042(5) -0.012(3) 0.009(4) -0.006(4)
C25 0.039(5) 0.043(4) 0.042(5) -0.012(3) 0.009(4) -0.006(4)
C26 0.039(5) 0.043(4) 0.042(5) -0.012(3) 0.009(4) -0.006(4)
C27 0.039(5) 0.043(4) 0.042(5) -0.012(3) 0.009(4) -0.006(4)
C28 0.039(5) 0.043(4) 0.042(5) -0.012(3) 0.009(4) -0.006(4)
C29 0.039(5) 0.043(4) 0.042(5) -0.012(3) 0.009(4) -0.006(4)
C30 0.039(5) 0.043(4) 0.042(5) -0.012(3) 0.009(4) -0.006(4)
C31 0.039(5) 0.043(4) 0.042(5) -0.012(3) 0.009(4) -0.006(4)
C32 0.039(5) 0.043(4) 0.042(5) -0.012(3) 0.009(4) -0.006(4)
C33 0.039(5) 0.043(4) 0.042(5) -0.012(3) 0.009(4) -0.006(4)
C34 0.039(5) 0.043(4) 0.042(5) -0.012(3) 0.009(4) -0.006(4)
C35 0.037(5) 0.031(4) 0.053(6) 0.003(4) -0.012(4) 0.008(3)
C36 0.037(5) 0.031(4) 0.053(6) 0.003(4) -0.012(4) 0.008(3)
C37 0.037(5) 0.031(4) 0.053(6) 0.003(4) -0.012(4) 0.008(3)
C38 0.037(5) 0.031(4) 0.053(6) 0.003(4) -0.012(4) 0.008(3)
C39 0.037(5) 0.031(4) 0.053(6) 0.003(4) -0.012(4) 0.008(3)
C40 0.037(5) 0.031(4) 0.053(6) 0.003(4) -0.012(4) 0.008(3)
C41 0.037(5) 0.031(4) 0.053(6) 0.003(4) -0.012(4) 0.008(3)
C42 0.037(5) 0.031(4) 0.053(6) 0.003(4) -0.012(4) 0.008(3)
C43 0.037(5) 0.031(4) 0.053(6) 0.003(4) -0.012(4) 0.008(3)
C44 0.037(5) 0.031(4) 0.053(6) 0.003(4) -0.012(4) 0.008(3)
O1 0.037(4) 0.032(3) 0.055(5) 0.010(3) 0.016(4) 0.010(3)
O2 0.037(4) 0.032(3) 0.055(5) 0.010(3) 0.016(4) 0.010(3)
O3 0.037(4) 0.032(3) 0.055(5) 0.010(3) 0.016(4) 0.010(3)
O4 0.037(4) 0.032(3) 0.055(5) 0.010(3) 0.016(4) 0.010(3)
F1 0.162(13) 0.073(7) 0.270(19) 0.012(10) -0.119(14) 0.026(8)
F2 0.162(13) 0.073(7) 0.270(19) 0.012(10) -0.119(14) 0.026(8)
F3 0.162(13) 0.073(7) 0.270(19) 0.012(10) -0.119(14) 0.026(8)
F4 0.162(13) 0.073(7) 0.270(19) 0.012(10) -0.119(14) 0.026(8)
F5 0.162(13) 0.073(7) 0.270(19) 0.012(10) -0.119(14) 0.026(8)
F6 0.162(13) 0.073(7) 0.270(19) 0.012(10) -0.119(14) 0.026(8)
F7 0.115(11) 0.074(7) 0.34(3) 0.030(10) 0.069(12) -0.004(7)
F8 0.115(11) 0.074(7) 0.34(3) 0.030(10) 0.069(12) -0.004(7)
F9 0.115(11) 0.074(7) 0.34(3) 0.030(10) 0.069(12) -0.004(7)
F10 0.115(11) 0.074(7) 0.34(3) 0.030(10) 0.069(12) -0.004(7)
F11 0.115(11) 0.074(7) 0.34(3) 0.030(10) 0.069(12) -0.004(7)
F12 0.115(11) 0.074(7) 0.34(3) 0.030(10) 0.069(12) -0.004(7)
S1 0.051(4) 0.024(3) 0.051(4) 0.018(3) 0.006(3) -0.002(3)
S2 0.051(5) 0.041(4) 0.069(5) 0.027(3) 0.004(4) -0.018(3)
S3 0.029(3) 0.026(3) 0.046(4) 0.020(2) 0.011(3) 0.004(2)
S4 0.027(3) 0.021(2) 0.042(4) 0.021(2) 0.014(3) 0.012(2)
S5 0.023(3) 0.021(2) 0.021(3) 0.013(2) 0.006(2) 0.008(2)
S6 0.028(3) 0.014(2) 0.047(4) 0.012(2) 0.016(3) 0.009(2)
N1 0.022(4) 0.034(3) 0.034(4) 0.001(3) 0.007(3) 0.005(3)
N2 0.022(4) 0.034(3) 0.034(4) 0.001(3) 0.007(3) 0.005(3)
N3 0.022(4) 0.034(3) 0.034(4) 0.001(3) 0.007(3) 0.005(3)
N4 0.022(4) 0.034(3) 0.034(4) 0.001(3) 0.007(3) 0.005(3)
N5 0.022(4) 0.034(3) 0.034(4) 0.001(3) 0.007(3) 0.005(3)
N6 0.022(4) 0.034(3) 0.034(4) 0.001(3) 0.007(3) 0.005(3)
N7 0.022(4) 0.034(3) 0.034(4) 0.001(3) 0.007(3) 0.005(3)
N8 0.022(4) 0.034(3) 0.034(4) 0.001(3) 0.007(3) 0.005(3)
O9 0.035(5) 0.060(5) 0.071(6) -0.004(4) 0.025(4) 0.014(4)
O10 0.035(5) 0.060(5) 0.071(6) -0.004(4) 0.025(4) 0.014(4)
F25 0.22(2) 0.102(12) 0.27(3) 0.007(14) 0.18(2) -0.031(13)
F26 0.22(2) 0.102(12) 0.27(3) 0.007(14) 0.18(2) -0.031(13)
F27 0.22(2) 0.102(12) 0.27(3) 0.007(14) 0.18(2) -0.031(13)
C55 0.095(9) 0.064(6) 0.048(6) -0.006(5) 0.040(6) -0.018(6)
C56 0.095(9) 0.064(6) 0.048(6) -0.006(5) 0.040(6) -0.018(6)
C57 0.095(9) 0.064(6) 0.048(6) -0.006(5) 0.040(6) -0.018(6)
C58 0.095(9) 0.064(6) 0.048(6) -0.006(5) 0.040(6) -0.018(6)
C59 0.095(9) 0.064(6) 0.048(6) -0.006(5) 0.040(6) -0.018(6)
F28 0.047(10) 0.45(4) 0.137(16) 0.01(2) 0.028(10) 0.076(16)
F29 0.047(10) 0.45(4) 0.137(16) 0.01(2) 0.028(10) 0.076(16)
F30 0.047(10) 0.45(4) 0.137(16) 0.01(2) 0.028(10) 0.076(16)
O7 0.035(5) 0.060(5) 0.071(6) -0.004(4) 0.025(4) 0.014(4)
O8 0.035(5) 0.060(5) 0.071(6) -0.004(4) 0.025(4) 0.014(4)
F19 0.11(2) 0.030(9) 0.25(3) 0.018(14) 0.12(2) 0.022(11)
F20 0.15(2) 0.113(18) 0.048(13) 0.014(12) 0.029(14) 0.023(17)
F21 0.067(13) 0.097(15) 0.113(17) 0.035(13) 0.067(13) 0.046(11)
C50 0.095(9) 0.064(6) 0.048(6) -0.006(5) 0.040(6) -0.018(6)
C51 0.095(9) 0.064(6) 0.048(6) -0.006(5) 0.040(6) -0.018(6)
C52 0.095(9) 0.064(6) 0.048(6) -0.006(5) 0.040(6) -0.018(6)
C53 0.095(9) 0.064(6) 0.048(6) -0.006(5) 0.040(6) -0.018(6)
C54 0.095(9) 0.064(6) 0.048(6) -0.006(5) 0.040(6) -0.018(6)
F22 0.135(12) 0.074(7) 0.081(9) -0.007(6) 0.068(9) -0.005(8)
F23 0.135(12) 0.074(7) 0.081(9) -0.007(6) 0.068(9) -0.005(8)
F24 0.135(12) 0.074(7) 0.081(9) -0.007(6) 0.068(9) -0.005(8)
O5 0.037(4) 0.032(3) 0.055(5) 0.010(3) 0.016(4) 0.010(3)
O6 0.037(4) 0.032(3) 0.055(5) 0.010(3) 0.016(4) 0.010(3)
F13 0.129(13) 0.086(9) 0.175(16) 0.040(9) 0.104(12) 0.057(9)
F14 0.129(13) 0.086(9) 0.175(16) 0.040(9) 0.104(12) 0.057(9)
F15 0.129(13) 0.086(9) 0.175(16) 0.040(9) 0.104(12) 0.057(9)
C45 0.062(9) 0.073(9) 0.027(7) 0.008(6) 0.004(7) 0.014(7)
C46 0.062(9) 0.073(9) 0.027(7) 0.008(6) 0.004(7) 0.014(7)
C47 0.062(9) 0.073(9) 0.027(7) 0.008(6) 0.004(7) 0.014(7)
C48 0.062(9) 0.073(9) 0.027(7) 0.008(6) 0.004(7) 0.014(7)
C49 0.062(9) 0.073(9) 0.027(7) 0.008(6) 0.004(7) 0.014(7)
F16 0.21(2) 0.093(11) 0.137(15) 0.059(10) -0.010(15) -0.008(13)
F17 0.21(2) 0.093(11) 0.137(15) 0.059(10) -0.010(15) -0.008(13)
F18 0.21(2) 0.093(11) 0.137(15) 0.059(10) -0.010(15) -0.008(13)
O11 0.035(5) 0.060(5) 0.071(6) -0.004(4) 0.025(4) 0.014(4)
O12 0.035(5) 0.060(5) 0.071(6) -0.004(4) 0.025(4) 0.014(4)
F31 0.30(3) 0.127(11) 0.197(17) 0.018(11) 0.132(18) 0.067(13)
F32 0.30(3) 0.127(11) 0.197(17) 0.018(11) 0.132(18) 0.067(13)
F33 0.30(3) 0.127(11) 0.197(17) 0.018(11) 0.132(18) 0.067(13)
C60 0.088(13) 0.052(9) 0.082(12) 0.009(8) -0.023(11) 0.008(9)
C61 0.088(13) 0.052(9) 0.082(12) 0.009(8) -0.023(11) 0.008(9)
C62 0.088(13) 0.052(9) 0.082(12) 0.009(8) -0.023(11) 0.008(9)
C63 0.088(13) 0.052(9) 0.082(12) 0.009(8) -0.023(11) 0.008(9)
C64 0.088(13) 0.052(9) 0.082(12) 0.009(8) -0.023(11) 0.008(9)
F34 0.30(3) 0.127(11) 0.197(17) 0.018(11) 0.132(18) 0.067(13)
F35 0.30(3) 0.127(11) 0.197(17) 0.018(11) 0.132(18) 0.067(13)
F36 0.30(3) 0.127(11) 0.197(17) 0.018(11) 0.132(18) 0.067(13)

loop_
_atom_type_symbol
_atom_type_description
_atom_type_scat_dispersion_real
_atom_type_scat_dispersion_imag
_atom_type_scat_source
C C 0.0033 0.0016 'International Tables Vol C Tables 4.2.6.8 and 6.1.1.4'
H H 0.0000 0.0000 'International Tables Vol C Tables 4.2.6.8 and 6.1.1.4'
O O 0.0106 0.0060 'International Tables Vol C Tables 4.2.6.8 and 6.1.1.4'
F F 0.0171 0.0103 'International Tables Vol C Tables 4.2.6.8 and 6.1.1.4'
S S 0.1246 0.1234 'International Tables Vol C Tables 4.2.6.8 and 6.1.1.4'
Pr Pr -0.2180 2.8214 'International Tables Vol C Tables 4.2.6.8 and 6.1.1.4'
N N 0.0061 0.0033 'International Tables Vol C Tables 4.2.6.8 and 6.1.1.4'
Yb Yb -0.3850 5.5486 'International Tables Vol C Tables 4.2.6.8 and 6.1.1.4'

loop_
_geom_angle_atom_site_label_1
_geom_angle_atom_site_label_2
_geom_angle_atom_site_label_3
_geom_angle
_geom_angle_site_symmetry_1
_geom_angle_site_symmetry_3
_geom_angle_publ_flag
O12 Pr1 O10 74.1(7) . . ?
O12 Pr1 O8 72.4(7) . . ?
O12 Pr1 O11 69.4(7) . . ?
O10 Pr1 O11 78.6(6) . . ?
O8 Pr1 O11 141.8(6) . . ?
O12 Pr1 O7 129.2(7) . . ?
O8 Pr1 O7 69.1(6) . . ?
O11 Pr1 O7 139.3(6) . . ?
O12 Pr1 N4 138.8(7) . . ?
O10 Pr1 N4 84.1(7) . . ?
O8 Pr1 N4 143.8(6) . . ?
O11 Pr1 N4 72.4(6) . . ?
O7 Pr1 N4 90.3(6) . . ?
O12 Pr1 O9 126.3(6) . . ?
O10 Pr1 O9 69.2(6) . . ?
O11 Pr1 O9 135.3(7) . . ?
N4 Pr1 O9 74.2(6) . . ?
O12 Pr1 N8 72.9(6) . . ?
O10 Pr1 N8 146.9(6) . . ?
O8 Pr1 N8 81.2(6) . . ?
O11 Pr1 N8 87.6(6) . . ?
O7 Pr1 N8 69.5(6) . . ?
N4 Pr1 N8 120.2(6) . . ?
O9 Pr1 N8 135.4(6) . . ?
O12 Pr1 N6 117.3(6) . . ?
O10 Pr1 N6 140.4(6) . . ?
O8 Pr1 N6 128.2(6) . . ?
O11 Pr1 N6 71.9(6) . . ?
O7 Pr1 N6 67.4(6) . . ?
N4 Pr1 N6 62.3(6) . . ?
O9 Pr1 N6 116.0(5) . . ?
N8 Pr1 N6 58.0(6) . . ?
O3 Yb1 O2 76.0(7) . . ?
O3 Yb1 O6 137.6(6) . . ?
O2 Yb1 O6 71.0(6) . . ?
O3 Yb1 O1 76.6(6) . . ?
O2 Yb1 O1 74.6(6) . . ?
O6 Yb1 O1 117.8(6) . . ?
O3 Yb1 O5 145.8(6) . . ?
O2 Yb1 O5 115.9(7) . . ?
O6 Yb1 O5 74.5(6) . . ?
O1 Yb1 O5 76.4(6) . . ?
O3 Yb1 O4 71.8(6) . . ?
O2 Yb1 O4 77.3(6) . . ?
O6 Yb1 O4 75.6(6) . . ?
O1 Yb1 O4 141.8(6) . . ?
O5 Yb1 O4 140.3(6) . . ?
O3 Yb1 N1 83.6(6) . . ?
O2 Yb1 N1 152.0(6) . . ?
O6 Yb1 N1 135.3(6) . . ?
O1 Yb1 N1 82.2(6) . . ?
O5 Yb1 N1 72.4(6) . . ?
O4 Yb1 N1 114.4(6) . . ?
O3 Yb1 N2 115.1(6) . . ?
O2 Yb1 N2 141.4(6) . . ?
O6 Yb1 N2 78.7(6) . . ?
O1 Yb1 N2 142.6(6) . . ?
O5 Yb1 N2 76.6(6) . . ?
O4 Yb1 N2 72.4(6) . . ?
N1 Yb1 N2 65.1(6) . . ?
C2 C1 H1A 109.5 . . ?
C2 C1 H1B 109.5 . . ?
H1A C1 H1B 109.5 . . ?
C2 C1 H1C 109.5 . . ?
H1A C1 H1C 109.5 . . ?
H1B C1 H1C 109.5 . . ?
C1 C2 C3 121(4) . . ?
C1 C2 H2A 107.0 . . ?
C3 C2 H2A 107.0 . . ?
C1 C2 H2B 107.0 . . ?
C3 C2 H2B 107.0 . . ?
H2A C2 H2B 106.7 . . ?
C2 C3 S1 112(3) . . ?
C2 C3 H3A 109.2 . . ?
S1 C3 H3A 109.2 . . ?
C2 C3 H3B 109.2 . . ?
S1 C3 H3B 109.2 . . ?
H3A C3 H3B 107.9 . . ?
C5 C4 S1 122.5(15) . . ?
C5 C4 S4 118.4(15) . . ?
S1 C4 S4 118.0(13) . . ?
C4 C5 S2 123.5(15) . . ?
C4 C5 S3 116.6(15) . . ?
S2 C5 S3 119.4(14) . . ?
S2 C6 C7 105(3) . . ?
S2 C6 H6A 110.8 . . ?
C7 C6 H6A 110.8 . . ?
S2 C6 H6B 110.8 . . ?
C7 C6 H6B 110.8 . . ?
H6A C6 H6B 108.9 . . ?
C8 C7 C6 117(3) . . ?
C8 C7 H7A 108.0 . . ?
C6 C7 H7A 108.1 . . ?
C8 C7 H7B 108.0 . . ?
C6 C7 H7B 108.0 . . ?
H7A C7 H7B 107.3 . . ?
C7 C8 H8A 109.5 . . ?
C7 C8 H8B 109.5 . . ?
H8A C8 H8B 109.5 . . ?
C7 C8 H8C 109.5 . . ?
H8A C8 H8C 109.5 . . ?
H8B C8 H8C 109.5 . . ?
C10 C9 S4 125.1(19) . . ?
C10 C9 S3 119.8(18) . . ?
S4 C9 S3 115.0(10) . . ?
C9 C10 S6 121.4(19) . . ?
C9 C10 S5 122.6(18) . . ?
S6 C10 S5 115.7(10) . . ?
C16 C11 C12 122.1(18) . . ?
C16 C11 S5 123.0(18) . . ?
C12 C11 S5 114.9(14) . . ?
C11 C12 C13 117.4(17) . . ?
C11 C12 S6 118.3(14) . . ?
C13 C12 S6 124.0(18) . . ?
C14 C13 C12 118(2) . . ?
C14 C13 H13 121.2 . . ?
C12 C13 H13 121.2 . . ?
C13 C14 N1 128(2) . . ?
C13 C14 C15 121.8(18) . . ?
N1 C14 C15 109.1(17) . . ?
C16 C15 N3 134(2) . . ?
C16 C15 C14 122.1(19) . . ?
N3 C15 C14 103.7(16) . . ?
C15 C16 C11 119(2) . . ?
C15 C16 H16 120.7 . . ?
C11 C16 H16 120.7 . . ?
N1 C17 N3 110.3(17) . . ?
N1 C17 C18 128(2) . . ?
N3 C17 C18 121(2) . . ?
C19 C18 N2 120.7(18) . . ?
C19 C18 C17 130(2) . . ?
N2 C18 C17 108.7(19) . . ?
C18 C19 C20 122(2) . . ?
C18 C19 H19 119.0 . . ?
C20 C19 H19 119.0 . . ?
C21 C20 C19 116(2) . . ?
C21 C20 H20 121.8 . . ?
C19 C20 H20 121.8 . . ?
C20 C21 C22 121.7(18) . . ?
C20 C21 H21 119.1 . . ?
C22 C21 H21 119.1 . . ?
N2 C22 C21 121(2) . . ?
N2 C22 H22 119.6 . . ?
C21 C22 H22 119.6 . . ?
N3 C23 C24 113(2) . . ?
N3 C23 H23A 109.1 . . ?
C24 C23 H23A 109.1 . . ?
N3 C23 H23B 109.1 . . ?
C24 C23 H23B 109.1 . . ?
H23A C23 H23B 107.8 . . ?
C30 C24 C25 119(2) . . ?
C30 C24 C23 124(2) . . ?
C25 C24 C23 116(2) . . ?
C26 C25 C24 114(2) . . ?
C26 C25 H25 123.1 . . ?
C24 C25 H25 123.1 . . ?
N6 C26 C25 129(3) . . ?
N6 C26 N5 115(2) . . ?
C25 C26 N5 115(2) . . ?
N5 C27 C28 107(2) . . ?
N5 C27 H27 126.5 . . ?
C28 C27 H27 126.5 . . ?
C29 C28 C27 103(2) . . ?
C29 C28 H28 128.7 . . ?
C27 C28 H28 128.7 . . ?
C28 C29 N4 116(2) . . ?
C28 C29 H29 122.1 . . ?
N4 C29 H29 122.1 . . ?
C24 C30 C31 115(2) . . ?
C24 C30 H30 122.7 . . ?
C31 C30 H30 122.7 . . ?
N6 C31 C30 128(2) . . ?
N6 C31 N7 115(2) . . ?
C30 C31 N7 118(2) . . ?
N7 C32 C33 94(2) . . ?
N7 C32 H32 133.2 . . ?
C33 C32 H32 133.2 . . ?
C34 C33 C32 113(3) . . ?
C34 C33 H33 123.5 . . ?
C32 C33 H33 123.5 . . ?
C33 C34 N8 112(3) . . ?
C33 C34 H34 123.8 . . ?
N8 C34 H34 123.8 . . ?
F3 C35 F1 114(4) . . ?
F3 C35 C36 117(2) . . ?
F1 C35 C36 112(3) . . ?
F3 C35 F2 109(3) . . ?
F1 C35 F2 109(3) . . ?
C36 C35 F2 94(2) . . ?
O1 C36 C37 124(2) . . ?
O1 C36 C35 118(2) . . ?
C37 C36 C35 118(2) . . ?
C36 C37 C38 124(2) . . ?
C36 C37 H37 117.9 . . ?
C38 C37 H37 117.9 . . ?
O2 C38 C37 122(2) . . ?
O2 C38 C39 114(2) . . ?
C37 C38 C39 123(2) . . ?
F5 C39 F6 120(3) . . ?
F5 C39 C38 123(3) . . ?
F6 C39 C38 110(2) . . ?
F5 C39 F4 96(3) . . ?
F6 C39 F4 97(3) . . ?
C38 C39 F4 106(2) . . ?
F7 C40 F9 119(4) . . ?
F7 C40 F8 103(4) . . ?
F9 C40 F8 92(3) . . ?
F7 C40 C41 120(3) . . ?
F9 C40 C41 114(3) . . ?
F8 C40 C41 101(2) . . ?
O3 C41 C42 123(3) . . ?
O3 C41 C40 110.5(19) . . ?
C42 C41 C40 126(3) . . ?
C43 C42 C41 127(3) . . ?
C43 C42 H42 116.5 . . ?
C41 C42 H42 116.5 . . ?
C42 C43 O4 128(2) . . ?
C42 C43 C44 127(3) . . ?
O4 C43 C44 104(2) . . ?
F11 C44 F10 113(4) . . ?
F11 C44 F12 108(4) . . ?
F10 C44 F12 110(3) . . ?
F11 C44 C43 119(3) . . ?
F10 C44 C43 99(3) . . ?
F12 C44 C43 108(2) . . ?
C36 O1 Yb1 135.6(15) . . ?
C38 O2 Yb1 138.3(15) . . ?
C41 O3 Yb1 132.5(15) . . ?
C43 O4 Yb1 129.2(15) . . ?
C4 S1 C3 108.7(17) . . ?
C6 S2 C5 102.8(16) . . ?
C5 S3 C9 95.3(10) . . ?
C9 S4 C4 94.3(10) . . ?
C11 S5 C10 95.4(10) . . ?
C12 S6 C10 95.5(10) . . ?
C17 N1 C14 108.7(19) . . ?
C17 N1 Yb1 115.8(14) . . ?
C14 N1 Yb1 135.4(15) . . ?
C22 N2 C18 117.3(19) . . ?
C22 N2 Yb1 120.2(16) . . ?
C18 N2 Yb1 119.5(13) . . ?
C15 N3 C23 120.4(19) . . ?
C15 N3 C17 108.1(16) . . ?
C23 N3 C17 130.0(18) . . ?
C29 N4 N5 101.4(19) . . ?
C29 N4 Pr1 132.4(15) . . ?
N5 N4 Pr1 121.1(14) . . ?
C27 N5 N4 110.4(19) . . ?
C27 N5 C26 131(2) . . ?
N4 N5 C26 116.5(19) . . ?
C31 N6 C26 115(2) . . ?
C31 N6 Pr1 124.0(17) . . ?
C26 N6 Pr1 118.9(16) . . ?
N8 N7 C31 119(2) . . ?
N8 N7 C32 114.0(19) . . ?
C31 N7 C32 127(2) . . ?
N7 N8 C34 105.0(19) . . ?
N7 N8 Pr1 122.3(14) . . ?
C34 N8 Pr1 131.2(16) . . ?
C56 O9 Pr1 128.1(17) . . ?
C58 O10 Pr1 134.1(19) . . ?
F25 C55 F26 112(3) . . ?
F25 C55 F27 113(3) . . ?
F26 C55 F27 103(3) . . ?
F25 C55 C56 114(2) . . ?
F26 C55 C56 108(2) . . ?
F27 C55 C56 105(2) . . ?
O9 C56 C57 134(3) . . ?
O9 C56 C55 115(2) . . ?
C57 C56 C55 110(2) . . ?
C56 C57 C58 112(2) . . ?
C56 C57 H57 124.1 . . ?
C58 C57 H57 124.1 . . ?
O10 C58 C57 135(3) . . ?
O10 C58 C59 111(2) . . ?
C57 C58 C59 114(2) . . ?
F30 C59 F29 105(3) . . ?
F30 C59 F28 103(3) . . ?
F29 C59 F28 102(3) . . ?
F30 C59 C58 111(2) . . ?
F29 C59 C58 118(2) . . ?
F28 C59 C58 116(2) . . ?
C51 O7 Pr1 134.4(17) . . ?
C53 O8 Pr1 136.2(16) . . ?
F19 C50 F20 111(3) . . ?
F19 C50 F21 112(2) . . ?
F20 C50 F21 104(2) . . ?
F19 C50 C51 114(2) . . ?
F20 C50 C51 111(2) . . ?
F21 C50 C51 105(2) . . ?
O7 C51 C52 133(3) . . ?
O7 C51 C50 116(2) . . ?
C52 C51 C50 110(2) . . ?
C51 C52 C53 113(2) . . ?
C51 C52 H52 123.6 . . ?
C53 C52 H52 123.6 . . ?
O8 C53 C52 134(2) . . ?
O8 C53 C54 112(2) . . ?
C52 C53 C54 114(2) . . ?
F24 C54 F23 106(2) . . ?
F24 C54 F22 103(2) . . ?
F23 C54 F22 98(2) . . ?
F24 C54 C53 114(2) . . ?
F23 C54 C53 117(2) . . ?
F22 C54 C53 116(2) . . ?
C46 O5 Yb1 129.6(17) . . ?
C48 O6 Yb1 132.7(18) . . ?
F13 C45 F15 111(3) . . ?
F13 C45 C46 122(3) . . ?
F15 C45 C46 119(3) . . ?
F13 C45 F14 97(3) . . ?
F15 C45 F14 93(3) . . ?
C46 C45 F14 109(3) . . ?
O5 C46 C47 134(3) . . ?
O5 C46 C45 108(2) . . ?
C47 C46 C45 118(3) . . ?
C46 C47 C48 112(3) . . ?
C46 C47 H47 123.9 . . ?
C48 C47 H47 123.9 . . ?
O6 C48 C47 133(3) . . ?
O6 C48 C49 108(3) . . ?
C47 C48 C49 117(3) . . ?
F17 C49 F18 108(3) . . ?
F17 C49 F16 101(3) . . ?
F18 C49 F16 104(3) . . ?
F17 C49 C48 117(3) . . ?
F18 C49 C48 113(3) . . ?
F16 C49 C48 113(3) . . ?
C61 O11 Pr1 135.4(14) . . ?
C63 O12 Pr1 131(2) . . ?
F33 C60 F32 126(4) . . ?
F33 C60 C61 116(3) . . ?
F32 C60 C61 115(3) . . ?
F33 C60 F31 93(3) . . ?
F32 C60 F31 100(4) . . ?
C61 C60 F31 93(3) . . ?
C62 C61 O11 122.6(19) . . ?
C62 C61 C60 132(3) . . ?
O11 C61 C60 105(2) . . ?
C63 C62 C61 119(3) . . ?
C63 C62 H62 120.5 . . ?
C61 C62 H62 120.5 . . ?
C62 C63 O12 141(4) . . ?
C62 C63 C64 113(3) . . ?
O12 C63 C64 105(3) . . ?
F35 C64 F36 107(5) . . ?
F35 C64 F34 106(4) . . ?
F36 C64 F34 87(4) . . ?
F35 C64 C63 120(4) . . ?
F36 C64 C63 113(4) . . ?
F34 C64 C63 118(4) . . ?

loop_
_geom_bond_atom_site_label_1
_geom_bond_atom_site_label_2
_geom_bond_distance
_geom_bond_site_symmetry_2
_geom_bond_publ_flag
Pr1 O12 2.333(19) . ?
Pr1 O10 2.407(18) . ?
Pr1 O8 2.446(19) . ?
Pr1 O11 2.457(18) . ?
Pr1 O7 2.492(18) . ?
Pr1 N4 2.504(19) . ?
Pr1 O9 2.531(19) . ?
Pr1 N8 2.601(19) . ?
Pr1 N6 2.711(18) . ?
Yb1 O3 2.236(17) . ?
Yb1 O2 2.248(18) . ?
Yb1 O6 2.290(17) . ?
Yb1 O1 2.342(16) . ?
Yb1 O5 2.353(17) . ?
Yb1 O4 2.393(16) . ?
Yb1 N1 2.491(19) . ?
Yb1 N2 2.522(19) . ?
C1 C2 1.37(6) . ?
C1 H1A 0.9600 . ?
C1 H1B 0.9600 . ?
C1 H1C 0.9600 . ?
C2 C3 1.52(6) . ?
C2 H2A 0.9700 . ?
C2 H2B 0.9700 . ?
C3 S1 1.76(4) . ?
C3 H3A 0.9700 . ?
C3 H3B 0.9700 . ?
C4 C5 1.34(3) . ?
C4 S1 1.75(2) . ?
C4 S4 1.78(2) . ?
C5 S2 1.72(2) . ?
C5 S3 1.767(19) . ?
C6 S2 1.72(4) . ?
C6 C7 1.74(6) . ?
C6 H6A 0.9700 . ?
C6 H6B 0.9700 . ?
C7 C8 1.486(19) . ?
C7 H7A 0.9700 . ?
C7 H7B 0.9700 . ?
C8 H8A 0.9600 . ?
C8 H8B 0.9600 . ?
C8 H8C 0.9600 . ?
C9 C10 1.35(3) . ?
C9 S4 1.75(2) . ?
C9 S3 1.77(2) . ?
C10 S6 1.75(2) . ?
C10 S5 1.76(2) . ?
C11 C16 1.40(3) . ?
C11 C12 1.43(3) . ?
C11 S5 1.74(2) . ?
C12 C13 1.45(3) . ?
C12 S6 1.69(2) . ?
C13 C14 1.35(3) . ?
C13 H13 0.9300 . ?
C14 N1 1.42(3) . ?
C14 C15 1.44(3) . ?
C15 C16 1.31(3) . ?
C15 N3 1.40(3) . ?
C16 H16 0.9300 . ?
C17 N1 1.27(3) . ?
C17 N3 1.45(3) . ?
C17 C18 1.45(3) . ?
C18 C19 1.34(3) . ?
C18 N2 1.41(3) . ?
C19 C20 1.36(3) . ?
C19 H19 0.9300 . ?
C20 C21 1.34(3) . ?
C20 H20 0.9300 . ?
C21 C22 1.41(3) . ?
C21 H21 0.9300 . ?
C22 N2 1.29(3) . ?
C22 H22 0.9300 . ?
C23 N3 1.399(17) . ?
C23 C24 1.61(4) . ?
C23 H23A 0.9700 . ?
C23 H23B 0.9700 . ?
C24 C30 1.39(4) . ?
C24 C25 1.42(4) . ?
C25 C26 1.36(4) . ?
C25 H25 0.9300 . ?
C26 N6 1.28(3) . ?
C26 N5 1.47(3) . ?
C27 N5 1.36(3) . ?
C27 C28 1.42(4) . ?
C27 H27 0.9300 . ?
C28 C29 1.34(4) . ?
C28 H28 0.9300 . ?
C29 N4 1.37(3) . ?
C29 H29 0.9300 . ?
C30 C31 1.41(4) . ?
C30 H30 0.9300 . ?
C31 N6 1.24(3) . ?
C31 N7 1.42(3) . ?
C32 N7 1.42(3) . ?
C32 C33 1.51(4) . ?
C32 H32 0.9300 . ?
C33 C34 1.18(4) . ?
C33 H33 0.9300 . ?
C34 N8 1.33(3) . ?
C34 H34 0.9300 . ?
C35 F3 1.25(4) . ?
C35 F1 1.29(4) . ?
C35 C36 1.51(4) . ?
C35 F2 1.56(6) . ?
C36 O1 1.29(3) . ?
C36 C37 1.40(4) . ?
C37 C38 1.46(3) . ?
C37 H37 0.9300 . ?
C38 O2 1.31(3) . ?
C38 C39 1.55(4) . ?
C39 F5 1.02(4) . ?
C39 F6 1.31(4) . ?
C39 F4 1.59(6) . ?
C40 F7 1.09(5) . ?
C40 F9 1.27(5) . ?
C40 F8 1.38(4) . ?
C40 C41 1.51(4) . ?
C41 O3 1.38(3) . ?
C41 C42 1.39(3) . ?
C42 C43 1.16(4) . ?
C42 H42 0.9300 . ?
C43 O4 1.32(3) . ?
C43 C44 1.58(3) . ?
C44 F11 1.07(4) . ?
C44 F10 1.26(4) . ?
C44 F12 1.46(5) . ?
N4 N5 1.39(3) . ?
N7 N8 1.33(3) . ?
O9 C56 1.18(3) . ?
O10 C58 1.18(3) . ?
F25 C55 1.25(3) . ?
F26 C55 1.30(3) . ?
F27 C55 1.44(3) . ?
C55 C56 1.53(3) . ?
C56 C57 1.44(3) . ?
C57 C58 1.44(3) . ?
C57 H57 0.9300 . ?
C58 C59 1.52(3) . ?
C59 F30 1.24(3) . ?
C59 F29 1.25(3) . ?
C59 F28 1.36(3) . ?
O7 C51 1.19(3) . ?
O8 C53 1.17(3) . ?
F19 C50 1.26(3) . ?
F20 C50 1.28(3) . ?
F21 C50 1.44(3) . ?
C50 C51 1.53(3) . ?
C51 C52 1.44(3) . ?
C52 C53 1.45(3) . ?
C52 H52 0.9300 . ?
C53 C54 1.51(3) . ?
C54 F24 1.24(3) . ?
C54 F23 1.26(3) . ?
C54 F22 1.36(3) . ?
O5 C46 1.32(3) . ?
O6 C48 1.23(3) . ?
F13 C45 1.29(4) . ?
F14 C45 1.47(4) . ?
F15 C45 1.33(4) . ?
C45 C46 1.44(4) . ?
C46 C47 1.34(4) . ?
C47 C48 1.47(4) . ?
C47 H47 0.9300 . ?
C48 C49 1.56(4) . ?
C49 F17 1.30(4) . ?
C49 F18 1.30(5) . ?
C49 F16 1.36(5) . ?
O11 C61 1.38(4) . ?
O12 C63 1.29(4) . ?
F31 C60 1.56(5) . ?
F32 C60 1.25(5) . ?
F33 C60 1.20(5) . ?
C60 C61 1.501(10) . ?
C61 C62 1.35(3) . ?
C62 C63 1.22(5) . ?
C62 H62 0.9300 . ?
C63 C64 1.60(6) . ?
C64 F35 1.20(5) . ?
C64 F36 1.32(6) . ?
C64 F34 1.37(5) . ?

loop_
_geom_torsion_atom_site_label_1
_geom_torsion_atom_site_label_2
_geom_torsion_atom_site_label_3
_geom_torsion_atom_site_label_4
_geom_torsion
_geom_torsion_site_symmetry_1
_geom_torsion_site_symmetry_2
_geom_torsion_site_symmetry_3
_geom_torsion_site_symmetry_4
_geom_torsion_publ_flag
C1 C2 C3 S1 -154(4) . . . . ?
S1 C4 C5 S2 -2(3) . . . . ?
S4 C4 C5 S2 -169.3(13) . . . . ?
S1 C4 C5 S3 170.1(13) . . . . ?
S4 C4 C5 S3 2(3) . . . . ?
S2 C6 C7 C8 152(3) . . . . ?
S4 C9 C10 S6 -177.8(13) . . . . ?
S3 C9 C10 S6 4(3) . . . . ?
S4 C9 C10 S5 -4(3) . . . . ?
S3 C9 C10 S5 177.6(12) . . . . ?
C16 C11 C12 C13 -1(3) . . . . ?
S5 C11 C12 C13 177.8(16) . . . . ?
C16 C11 C12 S6 -176.2(17) . . . . ?
S5 C11 C12 S6 3(2) . . . . ?
C11 C12 C13 C14 5(3) . . . . ?
S6 C12 C13 C14 179.9(17) . . . . ?
C12 C13 C14 N1 -175(2) . . . . ?
C12 C13 C14 C15 -7(3) . . . . ?
C13 C14 C15 C16 4(4) . . . . ?
N1 C14 C15 C16 174(2) . . . . ?
C13 C14 C15 N3 -172(2) . . . . ?
N1 C14 C15 N3 -2(2) . . . . ?
N3 C15 C16 C11 175(2) . . . . ?
C14 C15 C16 C11 0(3) . . . . ?
C12 C11 C16 C15 -1(3) . . . . ?
S5 C11 C16 C15 179.5(18) . . . . ?
N1 C17 C18 C19 168(3) . . . . ?
N3 C17 C18 C19 -23(4) . . . . ?
N1 C17 C18 N2 -2(3) . . . . ?
N3 C17 C18 N2 166.9(19) . . . . ?
N2 C18 C19 C20 -9(4) . . . . ?
C17 C18 C19 C20 -178(2) . . . . ?
C18 C19 C20 C21 5(4) . . . . ?
C19 C20 C21 C22 3(3) . . . . ?
C20 C21 C22 N2 -7(3) . . . . ?
N3 C23 C24 C30 0(3) . . . . ?
N3 C23 C24 C25 -170(2) . . . . ?
C30 C24 C25 C26 3(4) . . . . ?
C23 C24 C25 C26 173(2) . . . . ?
C24 C25 C26 N6 2(4) . . . . ?
C24 C25 C26 N5 172(2) . . . . ?
N5 C27 C28 C29 -15(3) . . . . ?
C27 C28 C29 N4 9(3) . . . . ?
C25 C24 C30 C31 -4(4) . . . . ?
C23 C24 C30 C31 -174(2) . . . . ?
C24 C30 C31 N6 2(4) . . . . ?
C24 C30 C31 N7 179(2) . . . . ?
N7 C32 C33 C34 -14(3) . . . . ?
C32 C33 C34 N8 13(4) . . . . ?
F3 C35 C36 O1 -165(4) . . . . ?
F1 C35 C36 O1 -31(4) . . . . ?
F2 C35 C36 O1 81(3) . . . . ?
F3 C35 C36 C37 8(5) . . . . ?
F1 C35 C36 C37 142(4) . . . . ?
F2 C35 C36 C37 -106(3) . . . . ?
O1 C36 C37 C38 4(5) . . . . ?
C35 C36 C37 C38 -168(3) . . . . ?
C36 C37 C38 O2 -11(5) . . . . ?
C36 C37 C38 C39 178(3) . . . . ?
O2 C38 C39 F5 -22(5) . . . . ?
C37 C38 C39 F5 149(4) . . . . ?
O2 C38 C39 F6 -171(3) . . . . ?
C37 C38 C39 F6 0(5) . . . . ?
O2 C38 C39 F4 86(3) . . . . ?
C37 C38 C39 F4 -103(3) . . . . ?
F7 C40 C41 O3 -65(4) . . . . ?
F9 C40 C41 O3 84(3) . . . . ?
F8 C40 C41 O3 -178(3) . . . . ?
F7 C40 C41 C42 119(4) . . . . ?
F9 C40 C41 C42 -91(4) . . . . ?
F8 C40 C41 C42 6(4) . . . . ?
O3 C41 C42 C43 -8(5) . . . . ?
C40 C41 C42 C43 167(3) . . . . ?
C41 C42 C43 O4 11(5) . . . . ?
C41 C42 C43 C44 178(3) . . . . ?
C42 C43 C44 F11 -115(5) . . . . ?
O4 C43 C44 F11 54(5) . . . . ?
C42 C43 C44 F10 7(4) . . . . ?
O4 C43 C44 F10 176(3) . . . . ?
C42 C43 C44 F12 122(3) . . . . ?
O4 C43 C44 F12 -69(3) . . . . ?
C37 C36 O1 Yb1 2(5) . . . . ?
C35 C36 O1 Yb1 174.6(18) . . . . ?
C37 C38 O2 Yb1 14(5) . . . . ?
C39 C38 O2 Yb1 -175.1(18) . . . . ?
C42 C41 O3 Yb1 25(4) . . . . ?
C40 C41 O3 Yb1 -151.2(18) . . . . ?
C42 C43 O4 Yb1 -29(4) . . . . ?
C44 C43 O4 Yb1 162.4(16) . . . . ?
C5 C4 S1 C3 159(2) . . . . ?
S4 C4 S1 C3 -33(2) . . . . ?
C2 C3 S1 C4 -75(3) . . . . ?
C7 C6 S2 C5 68(3) . . . . ?
C4 C5 S2 C6 -139(2) . . . . ?
S3 C5 S2 C6 50(2) . . . . ?
C4 C5 S3 C9 2(2) . . . . ?
S2 C5 S3 C9 173.7(14) . . . . ?
C10 C9 S3 C5 174(2) . . . . ?
S4 C9 S3 C5 -5.1(14) . . . . ?
C10 C9 S4 C4 -173(2) . . . . ?
S3 C9 S4 C4 5.9(14) . . . . ?
C5 C4 S4 C9 -5(2) . . . . ?
S1 C4 S4 C9 -173.4(14) . . . . ?
C16 C11 S5 C10 177(2) . . . . ?
C12 C11 S5 C10 -1.9(19) . . . . ?
C9 C10 S5 C11 -174(2) . . . . ?
S6 C10 S5 C11 0.4(15) . . . . ?
C11 C12 S6 C10 -2(2) . . . . ?
C13 C12 S6 C10 -176.7(19) . . . . ?
C9 C10 S6 C12 175(2) . . . . ?
S5 C10 S6 C12 0.9(15) . . . . ?
N3 C17 N1 C14 0(2) . . . . ?
C18 C17 N1 C14 170(2) . . . . ?
N3 C17 N1 Yb1 178.5(13) . . . . ?
C18 C17 N1 Yb1 -12(3) . . . . ?
C13 C14 N1 C17 170(2) . . . . ?
C15 C14 N1 C17 1(3) . . . . ?
C13 C14 N1 Yb1 -7(3) . . . . ?
C15 C14 N1 Yb1 -176.4(15) . . . . ?
C21 C22 N2 C18 4(3) . . . . ?
C21 C22 N2 Yb1 163.9(16) . . . . ?
C19 C18 N2 C22 5(3) . . . . ?
C17 C18 N2 C22 175(2) . . . . ?
C19 C18 N2 Yb1 -155.9(17) . . . . ?
C17 C18 N2 Yb1 15(2) . . . . ?
C16 C15 N3 C23 19(4) . . . . ?
C14 C15 N3 C23 -165(2) . . . . ?
C16 C15 N3 C17 -173(3) . . . . ?
C14 C15 N3 C17 2(2) . . . . ?
C24 C23 N3 C15 -100(2) . . . . ?
C24 C23 N3 C17 95(3) . . . . ?
N1 C17 N3 C15 -2(2) . . . . ?
C18 C17 N3 C15 -172(2) . . . . ?
N1 C17 N3 C23 164(2) . . . . ?
C18 C17 N3 C23 -6(3) . . . . ?
C28 C29 N4 N5 1(3) . . . . ?
C28 C29 N4 Pr1 154.9(19) . . . . ?
C28 C27 N5 N4 17(3) . . . . ?
C28 C27 N5 C26 -179(2) . . . . ?
C29 N4 N5 C27 -11(2) . . . . ?
Pr1 N4 N5 C27 -169.0(16) . . . . ?
C29 N4 N5 C26 -178(2) . . . . ?
Pr1 N4 N5 C26 25(2) . . . . ?
N6 C26 N5 C27 169(2) . . . . ?
C25 C26 N5 C27 -2(4) . . . . ?
N6 C26 N5 N4 -29(3) . . . . ?
C25 C26 N5 N4 160(2) . . . . ?
C30 C31 N6 C26 3(4) . . . . ?
N7 C31 N6 C26 -174(2) . . . . ?
C30 C31 N6 Pr1 168(2) . . . . ?
N7 C31 N6 Pr1 -9(3) . . . . ?
C25 C26 N6 C31 -5(4) . . . . ?
N5 C26 N6 C31 -175(2) . . . . ?
C25 C26 N6 Pr1 -171(2) . . . . ?
N5 C26 N6 Pr1 19(3) . . . . ?
N6 C31 N7 N8 -4(3) . . . . ?
C30 C31 N7 N8 178(2) . . . . ?
N6 C31 N7 C32 -174(2) . . . . ?
C30 C31 N7 C32 8(4) . . . . ?
C33 C32 N7 N8 11(2) . . . . ?
C33 C32 N7 C31 -178(2) . . . . ?
C31 N7 N8 C34 -177(2) . . . . ?
C32 N7 N8 C34 -6(3) . . . . ?
C31 N7 N8 Pr1 15(3) . . . . ?
C32 N7 N8 Pr1 -172.8(15) . . . . ?
C33 C34 N8 N7 -5(3) . . . . ?
C33 C34 N8 Pr1 161(2) . . . . ?
Pr1 O9 C56 C57 30(5) . . . . ?
Pr1 O9 C56 C55 -160.7(18) . . . . ?
F25 C55 C56 O9 -174(3) . . . . ?
F26 C55 C56 O9 -49(4) . . . . ?
F27 C55 C56 O9 61(3) . . . . ?
F25 C55 C56 C57 -2(4) . . . . ?
F26 C55 C56 C57 123(3) . . . . ?
F27 C55 C56 C57 -127(3) . . . . ?
O9 C56 C57 C58 -4(5) . . . . ?
C55 C56 C57 C58 -173(2) . . . . ?
Pr1 O10 C58 C57 -9(5) . . . . ?
Pr1 O10 C58 C59 158.5(19) . . . . ?
C56 C57 C58 O10 -9(5) . . . . ?
C56 C57 C58 C59 -177(3) . . . . ?
O10 C58 C59 F30 76(3) . . . . ?
C57 C58 C59 F30 -113(3) . . . . ?
O10 C58 C59 F29 -46(4) . . . . ?
C57 C58 C59 F29 125(3) . . . . ?
O10 C58 C59 F28 -168(3) . . . . ?
C57 C58 C59 F28 3(4) . . . . ?
Pr1 O7 C51 C52 13(5) . . . . ?
Pr1 O7 C51 C50 177.9(17) . . . . ?
F19 C50 C51 O7 -75(3) . . . . ?
F20 C50 C51 O7 159(3) . . . . ?
F21 C50 C51 O7 47(3) . . . . ?
F19 C50 C51 C52 93(3) . . . . ?
F20 C50 C51 C52 -33(3) . . . . ?
F21 C50 C51 C52 -145(3) . . . . ?
O7 C51 C52 C53 -2(5) . . . . ?
C50 C51 C52 C53 -167(2) . . . . ?
Pr1 O8 C53 C52 7(6) . . . . ?
Pr1 O8 C53 C54 -175.0(18) . . . . ?
C51 C52 C53 O8 -9(5) . . . . ?
C51 C52 C53 C54 173(2) . . . . ?
O8 C53 C54 F24 80(3) . . . . ?
C52 C53 C54 F24 -101(3) . . . . ?
O8 C53 C54 F23 -156(3) . . . . ?
C52 C53 C54 F23 23(4) . . . . ?
O8 C53 C54 F22 -40(4) . . . . ?
C52 C53 C54 F22 138(3) . . . . ?
Yb1 O5 C46 C47 3(5) . . . . ?
Yb1 O5 C46 C45 -166.9(19) . . . . ?
F13 C45 C46 O5 -45(4) . . . . ?
F15 C45 C46 O5 171(3) . . . . ?
F14 C45 C46 O5 66(3) . . . . ?
F13 C45 C46 C47 143(3) . . . . ?
F15 C45 C46 C47 -1(5) . . . . ?
F14 C45 C46 C47 -106(3) . . . . ?
O5 C46 C47 C48 16(5) . . . . ?
C45 C46 C47 C48 -174(3) . . . . ?
Yb1 O6 C48 C47 7(6) . . . . ?
Yb1 O6 C48 C49 171.1(18) . . . . ?
C46 C47 C48 O6 -23(5) . . . . ?
C46 C47 C48 C49 175(3) . . . . ?
O6 C48 C49 F17 -53(4) . . . . ?
C47 C48 C49 F17 114(4) . . . . ?
O6 C48 C49 F18 73(4) . . . . ?
C47 C48 C49 F18 -120(4) . . . . ?
O6 C48 C49 F16 -169(3) . . . . ?
C47 C48 C49 F16 -3(4) . . . . ?
Pr1 O11 C61 C62 8(5) . . . . ?
Pr1 O11 C61 C60 -174(2) . . . . ?
F33 C60 C61 C62 57(6) . . . . ?
F32 C60 C61 C62 -141(4) . . . . ?
F31 C60 C61 C62 -38(5) . . . . ?
F33 C60 C61 O11 -120(4) . . . . ?
F32 C60 C61 O11 41(4) . . . . ?
F31 C60 C61 O11 144(3) . . . . ?
O11 C61 C62 C63 -1(6) . . . . ?
C60 C61 C62 C63 -178(3) . . . . ?
C61 C62 C63 O12 8(8) . . . . ?
C61 C62 C63 C64 178(3) . . . . ?
Pr1 O12 C63 C62 -19(7) . . . . ?
Pr1 O12 C63 C64 170(2) . . . . ?
C62 C63 C64 F35 132(5) . . . . ?
O12 C63 C64 F35 -55(5) . . . . ?
C62 C63 C64 F36 -101(4) . . . . ?
O12 C63 C64 F36 73(4) . . . . ?
C62 C63 C64 F34 -1(6) . . . . ?
O12 C63 C64 F34 172(4) . . . . ?

loop_
_platon_squeeze_void_nr
_platon_squeeze_void_average_x
_platon_squeeze_void_average_y
_platon_squeeze_void_average_z
_platon_squeeze_void_volume
_platon_squeeze_void_count_electrons
_platon_squeeze_void_content
1 1.000 0.000 0.000 955 522 ' '
2 0.170 0.110 0.233 14 6 ' '
3 0.500 0.500 0.500 955 522 ' '
4 0.670 0.389 0.733 14 5 ' '
5 0.330 0.610 0.267 14 6 ' '
6 0.830 0.889 0.767 14 7 ' '
